data_2207221
loop_
_publ_author_name
'Mehmet Akkurt'
'Sema \"Ozt\"urk Y\?ild\?ir\?im'
'Yamna Baryala'
'Abdelfettah Zerzouf'
'Essassi, El-Mokhtar'
'Orhan B\"uy\"ukg\"ung\"or'

_publ_section_title
;
 Methyl 2-oxo-2,3-dihydro-1,3-benzothiazole-3-acetate
;
_journal_coeditor_code FL6193
_journal_issue 11
_journal_name_full 'Acta Crystallographica Section E'
_journal_page_first o3872
_journal_page_last o3873
_journal_paper_doi 10.1107/S1600536805034264
_journal_volume 61
_journal_year 2005
_chemical_formula_iupac 'C10 H9 N O3 S'
_chemical_formula_moiety 'C10 H9 N O3 S'
_chemical_formula_sum 'C10 H9 N O3 S'
_chemical_formula_weight 223.25
_chemical_name_systematic
;
Methyl 2-oxo-2,3-dihydro-1,3-benzothiazole-3-acetate
;
_space_group_IT_number 4
_symmetry_cell_setting monoclinic
_symmetry_space_group_name_Hall 'P 2yb'
_symmetry_space_group_name_H-M 'P 1 21 1'
_atom_sites_solution_hydrogens geom
_atom_sites_solution_primary direct
_atom_sites_solution_secondary difmap
_cell_angle_alpha 90
_cell_angle_beta 95.679(5)
_cell_angle_gamma 90
_cell_formula_units_Z 4
_cell_length_a 4.7858(3)
_cell_length_b 12.4010(7)
_cell_length_c 17.5319(10)
_cell_measurement_reflns_used 1967
_cell_measurement_temperature 296
_cell_measurement_theta_max 27.97
_cell_measurement_theta_min 2.02
_cell_volume 1035.39(11)
_computing_cell_refinement X-AREA
_computing_data_collection 'X-AREA (Stoe & Cie, 2002)'
_computing_data_reduction 'X-RED32 (Stoe & Cie, 2002)'
_computing_molecular_graphics 'ORTEP-3 for Windows (Farrugia, 1997)'
_computing_publication_material 'WinGX (Farrugia, 1999)'
_computing_structure_refinement 'SHELXL97 (Sheldrick, 1997)'
_computing_structure_solution 'SHELXS97 (Sheldrick, 1997)'
_diffrn_ambient_temperature 296
_diffrn_detector_area_resol_mean 6.67
_diffrn_measured_fraction_theta_full 0.997
_diffrn_measured_fraction_theta_max 0.997
_diffrn_measurement_device '2-circle goniometer'
_diffrn_measurement_device_type 'Stoe IPDS-II'
_diffrn_measurement_method \w
_diffrn_radiation_monochromator 'plane graphite'
_diffrn_radiation_type MoK\a
_diffrn_radiation_wavelength 0.71073
_diffrn_reflns_av_R_equivalents 0.0698
_diffrn_reflns_av_sigmaI/netI 0.0510
_diffrn_reflns_limit_h_max 6
_diffrn_reflns_limit_h_min -6
_diffrn_reflns_limit_k_max 16
_diffrn_reflns_limit_k_min -16
_diffrn_reflns_limit_l_max 22
_diffrn_reflns_limit_l_min -22
_diffrn_reflns_number 17159
_diffrn_reflns_reduction_process ' ?'
_diffrn_reflns_theta_full 27.91
_diffrn_reflns_theta_max 27.91
_diffrn_reflns_theta_min 2.01
_diffrn_standards_number 0
_exptl_absorpt_coefficient_mu 0.297
_exptl_absorpt_correction_T_max 0.951
_exptl_absorpt_correction_T_min 0.858
_exptl_absorpt_correction_type integration
_exptl_absorpt_process_details '(X-RED32; Stoe & Cie, 2002)'
_exptl_crystal_colour 'pale yellow'
_exptl_crystal_density_diffrn 1.432
_exptl_crystal_density_method 'Not Measured'
_exptl_crystal_description prism
_exptl_crystal_F_000 464
_exptl_crystal_size_max 0.53
_exptl_crystal_size_mid 0.35
_exptl_crystal_size_min 0.17
_refine_diff_density_max 0.385
_refine_diff_density_min -0.390
_refine_ls_abs_structure_details 'Flack (1983), 2328  Friedel pairs'
_refine_ls_abs_structure_Flack 0.0000(10)
_refine_ls_extinction_expression FC^*^=KFC[1+0.001XFC^2^\L^3^/SIN(2\Q)]^-1/4^
_refine_ls_extinction_method none
_refine_ls_goodness_of_fit_ref 1.030
_refine_ls_hydrogen_treatment constr
_refine_ls_matrix_type full
_refine_ls_number_parameters 274
_refine_ls_number_reflns 4931
_refine_ls_number_restraints 1
_refine_ls_restrained_S_all 1.030
_refine_ls_R_factor_all 0.0551
_refine_ls_R_factor_gt 0.0403
_refine_ls_shift/su_max 0.000
_refine_ls_shift/su_mean 0.000
_refine_ls_structure_factor_coef Fsqd
_refine_ls_weighting_details 'calc w = 1/[\s^2^(Fo^2^)+(0.0574P)^2^+0.0745P] where P = (Fo^2^+2Fc^2^)/3'
_refine_ls_weighting_scheme calc
_refine_ls_wR_factor_gt 0.1025
_refine_ls_wR_factor_ref 0.1094
_reflns_number_gt 3875
_reflns_number_total 4931
_reflns_threshold_expression I>2\s(I)
_cod_data_source_file fl6193.cif
_cod_data_source_block I
_cod_depositor_comments
;
The following automatic conversions were performed:
'_symmetry_cell_setting' value 'Monoclinic' changed to 'monoclinic'
according to '/home/saulius/struct/CIF-dictionaries/cif_core.dic'
dictionary named 'cif_core.dic' version 2.4.1 from 2010-06-29.

Automatic conversion script
Id: cif_fix_enum 1527 2010-12-29 10:47:43Z saulius 

The following automatic conversions were performed:

'_symmetry_cell_setting' value 'Monoclinic' changed to 'monoclinic'
according to /home/saulius/struct/CIF-dictionaries/cif_core.dic
dictionary named 'cif_core.dic' version 2.4.1 from 2010-06-29.

Automatic conversion script
Id: cif_fix_values 1715 2011-07-08 13:25:40Z adriana 
;
_cod_original_sg_symbol_H-M 'P 21'
_cod_database_code 2207221

loop_
_symmetry_equiv_pos_site_id
_symmetry_equiv_pos_as_xyz
1 x,y,z
2 -x,1/2+y,-z

loop_
_atom_site_aniso_label
_atom_site_aniso_U_11
_atom_site_aniso_U_22
_atom_site_aniso_U_33
_atom_site_aniso_U_12
_atom_site_aniso_U_13
_atom_site_aniso_U_23
S1 0.0710(4) 0.0503(3) 0.0689(4) 0.0021(3) 0.0027(3) 0.0024(3)
O1 0.0772(12) 0.0878(14) 0.0759(12) 0.0009(11) 0.0235(10) 0.0067(11)
O2 0.0589(10) 0.0802(13) 0.0866(13) 0.0192(9) -0.0204(9) -0.0188(10)
O3 0.0786(11) 0.0541(10) 0.0870(12) 0.0116(8) -0.0216(10) -0.0124(9)
N1 0.0544(10) 0.0509(10) 0.0567(11) 0.0033(8) 0.0026(8) -0.0059(8)
C1 0.0520(12) 0.0531(12) 0.0521(12) 0.0036(9) -0.0053(9) -0.0052(9)
C2 0.0611(13) 0.0697(15) 0.0603(14) 0.0095(12) -0.0004(11) -0.0133(12)
C3 0.0621(14) 0.104(2) 0.0582(14) 0.0073(16) 0.0057(11) -0.0071(16)
C4 0.0619(14) 0.097(2) 0.0561(13) -0.0073(14) -0.0002(11) 0.0118(14)
C5 0.0593(13) 0.0610(14) 0.0586(13) -0.0022(10) -0.0051(11) 0.0033(11)
C6 0.0460(10) 0.0544(12) 0.0491(11) 0.0027(9) -0.0060(9) -0.0021(9)
C7 0.0556(12) 0.0607(14) 0.0593(13) 0.0004(11) -0.0002(10) 0.0014(12)
C8 0.0500(11) 0.0568(13) 0.0641(13) 0.0095(10) -0.0053(10) -0.0099(11)
C9 0.0469(10) 0.0562(12) 0.0528(12) 0.0058(9) 0.0037(9) -0.0073(10)
C10 0.107(3) 0.0651(18) 0.102(2) -0.0024(16) -0.019(2) -0.0251(16)
S2 0.0888(5) 0.0844(6) 0.1059(6) -0.0170(4) 0.0191(4) -0.0384(5)
O4 0.211(4) 0.0722(19) 0.181(3) -0.015(2) 0.077(3) 0.0095(19)
O5 0.0798(13) 0.0881(14) 0.0704(12) 0.0258(11) -0.0031(10) -0.0079(10)
O6 0.0842(13) 0.0983(15) 0.0661(11) 0.0235(12) 0.0003(10) 0.0142(11)
N2 0.1027(18) 0.0590(13) 0.0744(15) 0.0103(12) 0.0166(13) -0.0042(11)
C11 0.0561(12) 0.0762(17) 0.0642(14) 0.0029(12) 0.0097(11) -0.0222(13)
C12 0.0710(16) 0.111(3) 0.0538(14) 0.0062(17) 0.0037(12) -0.0065(16)
C13 0.0809(17) 0.099(2) 0.0693(17) -0.0022(17) 0.0157(14) 0.0047(16)
C14 0.0697(16) 0.081(2) 0.0772(18) -0.0089(14) 0.0153(13) -0.0090(15)
C15 0.0669(14) 0.0736(17) 0.0647(15) 0.0023(13) -0.0015(12) -0.0161(14)
C16 0.0643(13) 0.0628(14) 0.0566(13) 0.0126(11) 0.0097(10) -0.0121(12)
C17 0.127(3) 0.0516(17) 0.138(3) 0.0049(18) 0.058(3) -0.0074(19)
C18 0.117(3) 0.080(2) 0.080(2) 0.0407(19) 0.0149(18) 0.0111(16)
C19 0.0702(15) 0.0589(14) 0.0619(14) 0.0095(12) 0.0074(11) 0.0123(12)
C20 0.096(2) 0.104(3) 0.0621(16) 0.004(2) 0.0006(15) -0.0055(17)

loop_
_atom_site_label
_atom_site_fract_x
_atom_site_fract_y
_atom_site_fract_z
_atom_site_U_iso_or_equiv
_atom_site_thermal_displace_type
_atom_site_calc_flag
_atom_site_refinement_flags
_atom_site_occupancy
_atom_site_type_symbol
S1 0.65772(14) 0.50016(5) 0.17386(4) 0.0637(2) Uani . . 1.000 S
O1 0.9706(4) 0.38839(19) 0.08544(11) 0.0792(7) Uani . . 1.000 O
O2 0.4454(4) 0.16603(17) 0.07204(12) 0.0771(7) Uani . . 1.000 O
O3 0.7311(4) 0.02716(14) 0.10153(12) 0.0752(6) Uani . . 1.000 O
N1 0.7550(4) 0.29566(16) 0.17752(11) 0.0542(6) Uani . . 1.000 N
C1 0.4998(5) 0.42145(19) 0.23975(13) 0.0531(7) Uani . . 1.000 C
C2 0.3230(5) 0.4537(2) 0.29280(15) 0.0641(8) Uani . . 1.000 C
C3 0.2183(6) 0.3767(3) 0.33842(15) 0.0748(9) Uani . . 1.000 C
C4 0.2887(6) 0.2690(3) 0.33193(15) 0.0721(9) Uani . . 1.000 C
C5 0.4684(5) 0.2358(2) 0.27873(14) 0.0604(8) Uani . . 1.000 C
C6 0.5722(4) 0.31255(18) 0.23296(12) 0.0506(6) Uani . . 1.000 C
C7 0.8235(5) 0.3862(2) 0.13763(14) 0.0589(8) Uani . . 1.000 C
C8 0.8593(5) 0.1912(2) 0.15801(15) 0.0577(7) Uani . . 1.000 C
C9 0.6504(4) 0.12858(19) 0.10609(13) 0.0521(7) Uani . . 1.000 C
C10 0.5552(8) -0.0418(3) 0.0493(2) 0.0933(13) Uani . . 1.000 C
S2 0.45286(19) 0.87879(8) 0.45026(6) 0.0924(3) Uani . . 1.000 S
O4 0.4169(9) 0.9824(2) 0.3156(2) 0.1509(18) Uani . . 1.000 O
O5 0.3329(5) 0.71516(19) 0.21665(11) 0.0801(8) Uani . . 1.000 O
O6 -0.0093(5) 0.7643(2) 0.12946(11) 0.0833(8) Uani . . 1.000 O
N2 0.1212(6) 0.8393(2) 0.32702(15) 0.0782(9) Uani . . 1.000 N
C11 0.2265(5) 0.7692(2) 0.44895(15) 0.0653(8) Uani . . 1.000 C
C12 0.1941(6) 0.6963(3) 0.50762(16) 0.0788(12) Uani . . 1.000 C
C13 0.0044(7) 0.6150(3) 0.4944(2) 0.0825(10) Uani . . 1.000 C
C14 -0.1545(6) 0.6056(3) 0.42579(18) 0.0754(10) Uani . . 1.000 C
C15 -0.1262(6) 0.6769(2) 0.36675(16) 0.0689(9) Uani . . 1.000 C
C16 0.0664(5) 0.7596(2) 0.37872(14) 0.0610(8) Uani . . 1.000 C
C17 0.3349(9) 0.9095(3) 0.3551(3) 0.1025(15) Uani . . 1.000 C
C18 -0.0092(8) 0.8432(3) 0.2492(2) 0.0920(14) Uani . . 1.000 C
C19 0.1289(6) 0.7663(2) 0.19779(15) 0.0636(8) Uani . . 1.000 C
C20 0.1005(8) 0.6966(3) 0.07297(18) 0.0879(13) Uani . . 1.000 C
H2 0.27570 0.52590 0.29760 0.0770 Uiso calc R 1.000 H
H3 0.09790 0.39710 0.37430 0.0900 Uiso calc R 1.000 H
H4 0.21510 0.21830 0.36350 0.0860 Uiso calc R 1.000 H
H5 0.51650 0.16350 0.27440 0.0720 Uiso calc R 1.000 H
H8A 0.90670 0.15040 0.20470 0.0690 Uiso calc R 1.000 H
H8B 1.02970 0.20050 0.13300 0.0690 Uiso calc R 1.000 H
H10A 0.36110 -0.02550 0.05330 0.1400 Uiso calc R 1.000 H
H10B 0.59060 -0.11600 0.06260 0.1400 Uiso calc R 1.000 H
H10C 0.59810 -0.02940 -0.00230 0.1400 Uiso calc R 1.000 H
H12 0.29950 0.70300 0.55490 0.0950 Uiso calc R 1.000 H
H13 -0.01700 0.56490 0.53290 0.0990 Uiso calc R 1.000 H
H14 -0.28470 0.54990 0.41870 0.0900 Uiso calc R 1.000 H
H15 -0.23430 0.66950 0.32000 0.0830 Uiso calc R 1.000 H
H18A 0.00330 0.91600 0.22960 0.1110 Uiso calc R 1.000 H
H18B -0.20640 0.82490 0.24870 0.1110 Uiso calc R 1.000 H
H20A 0.29380 0.71450 0.06920 0.1320 Uiso calc R 1.000 H
H20B -0.00540 0.70770 0.02420 0.1320 Uiso calc R 1.000 H
H20C 0.08650 0.62240 0.08780 0.1320 Uiso calc R 1.000 H

loop_
_atom_type_symbol
_atom_type_description
_atom_type_scat_dispersion_real
_atom_type_scat_dispersion_imag
_atom_type_scat_source
S S 0.1246 0.1234 'International Tables Vol C Tables 4.2.6.8 and 6.1.1.4'
O O 0.0106 0.0060 'International Tables Vol C Tables 4.2.6.8 and 6.1.1.4'
N N 0.0061 0.0033 'International Tables Vol C Tables 4.2.6.8 and 6.1.1.4'
H H 0.0000 0.0000 'International Tables Vol C Tables 4.2.6.8 and 6.1.1.4'
C C 0.0033 0.0016 'International Tables Vol C Tables 4.2.6.8 and 6.1.1.4'

loop_
_geom_angle_atom_site_label_1
_geom_angle_atom_site_label_2
_geom_angle_atom_site_label_3
_geom_angle
_geom_angle_publ_flag
C1 S1 C7 91.71(11) yes
C11 S2 C17 90.90(16) yes
C9 O3 C10 116.3(2) yes
C19 O6 C20 117.1(3) yes
C6 N1 C7 115.51(19) yes
C7 N1 C8 120.4(2) yes
C6 N1 C8 124.0(2) yes
C16 N2 C18 123.4(3) yes
C16 N2 C17 113.2(3) yes
C17 N2 C18 123.1(3) yes
S1 C1 C2 128.41(19) yes
C2 C1 C6 120.7(2) no
S1 C1 C6 110.89(17) yes
C1 C2 C3 118.4(2) no
C2 C3 C4 121.2(3) no
C3 C4 C5 120.8(3) no
C4 C5 C6 118.1(2) no
C1 C6 C5 120.8(2) no
N1 C6 C1 112.54(19) yes
N1 C6 C5 126.6(2) yes
O1 C7 N1 126.0(2) yes
S1 C7 N1 109.31(17) yes
S1 C7 O1 124.7(2) yes
N1 C8 C9 112.55(19) yes
O2 C9 C8 124.7(2) yes
O3 C9 C8 110.39(19) yes
O2 C9 O3 124.9(2) yes
C3 C2 H2 121.00 no
C1 C2 H2 121.00 no
C4 C3 H3 119.00 no
C2 C3 H3 119.00 no
C3 C4 H4 120.00 no
C5 C4 H4 120.00 no
C4 C5 H5 121.00 no
C6 C5 H5 121.00 no
C9 C8 H8A 109.00 no
C9 C8 H8B 109.00 no
N1 C8 H8B 109.00 no
N1 C8 H8A 109.00 no
H8A C8 H8B 108.00 no
H10A C10 H10C 110.00 no
H10B C10 H10C 109.00 no
O3 C10 H10A 109.00 no
O3 C10 H10B 109.00 no
O3 C10 H10C 110.00 no
H10A C10 H10B 109.00 no
S2 C11 C12 127.9(2) yes
S2 C11 C16 111.55(19) yes
C12 C11 C16 120.5(2) no
C11 C12 C13 118.5(3) no
C12 C13 C14 121.2(3) no
C13 C14 C15 121.4(3) no
C14 C15 C16 118.4(3) no
N2 C16 C11 113.3(2) yes
N2 C16 C15 126.7(2) yes
C11 C16 C15 120.0(2) no
S2 C17 O4 127.4(4) yes
S2 C17 N2 110.9(3) yes
O4 C17 N2 121.7(4) yes
N2 C18 C19 111.7(3) yes
O5 C19 O6 125.0(3) yes
O5 C19 C18 124.7(3) yes
O6 C19 C18 110.3(3) yes
C11 C12 H12 121.00 no
C13 C12 H12 121.00 no
C12 C13 H13 119.00 no
C14 C13 H13 119.00 no
C13 C14 H14 119.00 no
C15 C14 H14 119.00 no
C14 C15 H15 121.00 no
C16 C15 H15 121.00 no
N2 C18 H18A 109.00 no
N2 C18 H18B 109.00 no
C19 C18 H18A 109.00 no
C19 C18 H18B 109.00 no
H18A C18 H18B 108.00 no
O6 C20 H20A 109.00 no
O6 C20 H20B 109.00 no
O6 C20 H20C 109.00 no
H20A C20 H20B 109.00 no
H20A C20 H20C 109.00 no
H20B C20 H20C 109.00 no

loop_
_geom_bond_atom_site_label_1
_geom_bond_atom_site_label_2
_geom_bond_distance
_geom_bond_publ_flag
S1 C1 1.741(2) yes
S1 C7 1.769(3) yes
S2 C11 1.737(3) yes
S2 C17 1.750(5) yes
O1 C7 1.209(3) yes
O2 C9 1.191(3) yes
O3 C10 1.458(4) yes
O3 C9 1.320(3) yes
O4 C17 1.227(5) yes
O5 C19 1.184(4) yes
O6 C19 1.310(3) yes
O6 C20 1.437(4) yes
N1 C8 1.442(3) yes
N1 C6 1.386(3) yes
N1 C7 1.379(3) yes
N2 C16 1.384(4) yes
N2 C17 1.395(5) yes
N2 C18 1.444(4) yes
C1 C2 1.377(3) no
C1 C6 1.402(3) no
C2 C3 1.372(4) no
C3 C4 1.385(5) no
C4 C5 1.392(4) no
C5 C6 1.370(3) no
C8 C9 1.500(3) no
C2 H2 0.9300 no
C3 H3 0.9300 no
C4 H4 0.9300 no
C5 H5 0.9300 no
C8 H8B 0.9700 no
C8 H8A 0.9700 no
C10 H10C 0.9600 no
C10 H10A 0.9600 no
C10 H10B 0.9600 no
C11 C12 1.390(4) no
C11 C16 1.389(4) no
C12 C13 1.361(5) no
C13 C14 1.363(5) no
C14 C15 1.378(4) no
C15 C16 1.381(4) no
C18 C19 1.509(5) no
C12 H12 0.9300 no
C13 H13 0.9300 no
C14 H14 0.9300 no
C15 H15 0.9300 no
C18 H18A 0.9700 no
C18 H18B 0.9700 no
C20 H20A 0.9600 no
C20 H20B 0.9600 no
C20 H20C 0.9600 no

loop_
_geom_contact_atom_site_label_1
_geom_contact_atom_site_label_2
_geom_contact_distance
_geom_contact_site_symmetry_2
_geom_contact_publ_flag
S1 O5 3.212(2) . no
S1 N1 2.578(2) . no
S1 C2 3.675(3) 1_655 no
S2 C16 3.621(3) 1_655 no
S2 N2 2.598(3) . no
S2 C15 3.613(3) 1_655 no
S1 H10C 3.1500 2_655 no
S1 H20C 3.0700 1_655 no
S2 H13 3.1400 2_556 no
O1 C10 3.389(4) 2_655 no
O2 C6 3.360(3) . no
O2 C7 3.412(3) . no
O2 N1 2.767(3) . no
O2 C8 3.328(3) 1_455 no
O4 C5 3.223(4) 1_565 no
O5 C16 3.274(3) . no
O5 C17 3.420(5) . no
O5 N2 2.744(3) . no
O5 S1 3.212(2) . no
O6 C10 3.394(4) 1_465 no
O1 H8B 2.4800 . no
O1 H10C 2.8300 2_755 no
O2 H10A 2.4300 . no
O2 H20B 2.6200 2_545 no
O2 H8B 2.3900 1_455 no
O2 H10C 2.8800 . no
O3 H18A 2.8400 1_645 no
O4 H5 2.4200 1_565 no
O4 H18A 2.5100 . no
O5 H2 2.7700 . no
O5 H15 2.6700 1_655 no
O5 H18B 2.6000 1_655 no
O5 H20A 2.5700 . no
O5 H20C 2.7000 . no
O6 H10B 2.6100 1_465 no
N1 S1 2.578(2) . no
N1 O2 2.767(3) . no
N2 O5 2.744(3) . no
N2 S2 2.598(3) . no
C1 C7 3.567(3) 1_455 no
C2 C7 3.540(4) 1_455 no
C2 S1 3.675(3) 1_455 no
C3 C6 3.533(3) 1_455 no
C5 C9 3.494(3) . no
C5 O4 3.223(4) 1_545 no
C5 C8 3.473(3) 1_455 no
C6 O2 3.360(3) . no
C6 C3 3.533(3) 1_655 no
C7 C2 3.540(4) 1_655 no
C7 C1 3.567(3) 1_655 no
C7 O2 3.412(3) . no
C8 C5 3.473(3) 1_655 no
C8 O2 3.328(3) 1_655 no
C9 C20 3.568(4) 2_645 no
C9 C5 3.494(3) . no
C10 O1 3.389(4) 2_645 no
C10 O6 3.394(4) 1_645 no
C15 C19 3.494(4) . no
C15 S2 3.613(3) 1_455 no
C16 O5 3.274(3) . no
C16 S2 3.621(3) 1_455 no
C17 O5 3.420(5) . no
C19 C15 3.494(4) . no
C20 C9 3.568(4) 2_655 no
C2 H14 3.0000 1_655 no
C4 H12 2.7800 2_646 no
C5 H12 3.0400 2_646 no
C5 H8A 3.0600 1_455 no
C5 H8A 2.7800 . no
C8 H5 2.7600 . no
C13 H4 3.0800 2_556 no
C14 H3 3.0300 . no
C15 H2 3.0200 . no
C15 H18B 2.7600 . no
C18 H15 2.7600 . no
H2 C15 3.0200 . no
H2 O5 2.7700 . no
H3 C14 3.0300 . no
H4 C13 3.0800 2_546 no
H5 C8 2.7600 . no
H5 H8A 2.3400 . no
H5 O4 2.4200 1_545 no
H8A C5 2.7800 . no
H8A H5 2.3400 . no
H8A C5 3.0600 1_655 no
H8B O1 2.4800 . no
H8B O2 2.3900 1_655 no
H10A O2 2.4300 . no
H10B O6 2.6100 1_645 no
H10B H20A 2.5500 1_545 no
H10C S1 3.1500 2_645 no
H10C O1 2.8300 2_745 no
H10C O2 2.8800 . no
H12 C4 2.7800 2_656 no
H12 C5 3.0400 2_656 no
H13 S2 3.1400 2_546 no
H14 C2 3.0000 1_455 no
H15 O5 2.6700 1_455 no
H15 C18 2.7600 . no
H15 H18B 2.3100 . no
H18A O3 2.8400 1_465 no
H18A O4 2.5100 . no
H18B O5 2.6000 1_455 no
H18B C15 2.7600 . no
H18B H15 2.3100 . no
H20A O5 2.5700 . no
H20A H10B 2.5500 1_565 no
H20B O2 2.6200 2_555 no
H20C S1 3.0700 1_455 no
H20C O5 2.7000 . no

loop_
_geom_hbond_atom_site_label_D
_geom_hbond_atom_site_label_H
_geom_hbond_atom_site_label_A
_geom_hbond_site_symmetry_A
_geom_hbond_distance_DH
_geom_hbond_distance_HA
_geom_hbond_distance_DA
_geom_hbond_angle_DHA
_geom_hbond_publ_flag
C5 H5 O4 1_545 0.93 2.42 3.223(4) 144 no
C8 H8B O1 . 0.97 2.48 2.831(3) 101 no
C8 H8B O2 1_655 0.97 2.39 3.328(3) 163 no
C18 H18A O4 . 0.97 2.51 2.833(5) 100 no

loop_
_geom_torsion_atom_site_label_1
_geom_torsion_atom_site_label_2
_geom_torsion_atom_site_label_3
_geom_torsion_atom_site_label_4
_geom_torsion
_geom_torsion_publ_flag
C7 S1 C1 C2 -179.7(2) no
C7 S1 C1 C6 -0.40(18) no
C1 S1 C7 O1 178.4(2) no
C1 S1 C7 N1 -0.86(18) no
C11 S2 C17 O4 -178.3(4) no
C11 S2 C17 N2 2.7(3) no
C17 S2 C11 C16 -1.1(2) no
C17 S2 C11 C12 179.1(3) no
C10 O3 C9 O2 1.3(4) no
C10 O3 C9 C8 -176.6(2) no
C20 O6 C19 C18 178.5(3) no
C20 O6 C19 O5 -1.6(4) no
C8 N1 C6 C1 -179.0(2) no
C6 N1 C8 C9 79.5(3) no
C7 N1 C8 C9 -97.0(3) no
C8 N1 C7 S1 178.75(17) no
C7 N1 C6 C5 178.5(2) no
C8 N1 C6 C5 1.8(3) no
C8 N1 C7 O1 -0.5(4) no
C7 N1 C6 C1 -2.4(3) no
C6 N1 C7 S1 2.0(2) no
C6 N1 C7 O1 -177.2(2) no
C18 N2 C17 S2 -177.7(3) no
C16 N2 C17 S2 -3.6(4) no
C17 N2 C16 C11 2.8(4) no
C17 N2 C16 C15 -177.9(3) no
C16 N2 C18 C19 -79.5(4) no
C17 N2 C18 C19 94.0(4) no
C18 N2 C17 O4 3.2(6) no
C16 N2 C17 O4 177.3(4) no
C18 N2 C16 C11 176.9(3) no
C18 N2 C16 C15 -3.8(5) no
S1 C1 C2 C3 178.8(2) no
C2 C1 C6 N1 -179.1(2) no
S1 C1 C6 C5 -179.20(18) no
C2 C1 C6 C5 0.2(3) no
C6 C1 C2 C3 -0.4(4) no
S1 C1 C6 N1 1.6(2) no
C1 C2 C3 C4 0.3(4) no
C2 C3 C4 C5 0.0(4) no
C3 C4 C5 C6 -0.3(4) no
C4 C5 C6 C1 0.2(3) no
C4 C5 C6 N1 179.3(2) no
N1 C8 C9 O2 14.1(3) no
N1 C8 C9 O3 -168.1(2) no
S2 C11 C12 C13 -179.6(2) no
C16 C11 C12 C13 0.6(4) no
S2 C11 C16 N2 -0.7(3) no
S2 C11 C16 C15 180.0(2) no
C12 C11 C16 C15 -0.2(4) no
C12 C11 C16 N2 179.1(3) no
C11 C12 C13 C14 -1.1(5) no
C12 C13 C14 C15 1.1(5) no
C13 C14 C15 C16 -0.6(5) no
C14 C15 C16 C11 0.2(4) no
C14 C15 C16 N2 -179.0(3) no
N2 C18 C19 O6 174.2(3) no
N2 C18 C19 O5 -5.7(4) no

loop_
_cod_related_entry_id
_cod_related_entry_database
_cod_related_entry_code
1 ChemSpider 563376
